data_4337265
loop_
_publ_author_name
'Liao, Jian-Hong'
'Latouche, Camille'
'Li, Bing'
'Kahlal, Samia'
'Saillard, Jean-Yves'
'Liu, C. W.'

_publ_section_title
;
 A twelve-coordinated iodide in a cuboctahedral silver(i) skeleton.
;
_journal_issue 4
_journal_name_full 'Inorganic chemistry'
_journal_page_first 2260
_journal_page_last 2267
_journal_paper_doi 10.1021/ic402960e
_journal_volume 53
_journal_year 2014
_chemical_formula_sum 'C96 H108 Ag12 I6 P6 S12'
_chemical_formula_weight 3888.20
_chemical_name_systematic
; 
 ? 
;
_space_group_IT_number 224
_symmetry_cell_setting cubic
_symmetry_space_group_name_Hall '-P 4bc 2bc 3'
_symmetry_space_group_name_H-M 'P n -3 m :2'
_atom_sites_solution_hydrogens geom
_atom_sites_solution_primary direct
_atom_sites_solution_secondary difmap
_audit_creation_method SHELXL-97
_cell_angle_alpha 90.00
_cell_angle_beta 90.00
_cell_angle_gamma 90.00
_cell_formula_units_Z 2
_cell_length_a 18.2949(7)
_cell_length_b 18.2949(7)
_cell_length_c 18.2949(7)
_cell_measurement_reflns_used 9290
_cell_measurement_temperature 296(2)
_cell_measurement_theta_max 24.33
_cell_measurement_theta_min 2.73
_cell_volume 6123.4(4)
_computing_cell_refinement 'Bruker SAINT'
_computing_data_collection 'Bruker APEX2'
_computing_data_reduction 'Bruker SAINT'
_computing_molecular_graphics 'Bruker SHELXTL'
_computing_publication_material 'Bruker SHELXTL'
_computing_structure_refinement 'SHELXL-97 (Sheldrick, 2008)'
_computing_structure_solution 'SHELXS-97 (Sheldrick, 2008)'
_diffrn_ambient_temperature 296(2)
_diffrn_measured_fraction_theta_full 1.000
_diffrn_measured_fraction_theta_max 1.000
_diffrn_measurement_device_type 'Bruker APEX-II CCD'
_diffrn_measurement_method '\f and \w scans'
_diffrn_radiation_monochromator graphite
_diffrn_radiation_source 'fine-focus sealed tube'
_diffrn_radiation_type MoK\a
_diffrn_radiation_wavelength 0.71073
_diffrn_reflns_av_R_equivalents 0.0292
_diffrn_reflns_av_sigmaI/netI 0.0132
_diffrn_reflns_limit_h_max 21
_diffrn_reflns_limit_h_min -21
_diffrn_reflns_limit_k_max 21
_diffrn_reflns_limit_k_min -17
_diffrn_reflns_limit_l_max 17
_diffrn_reflns_limit_l_min -21
_diffrn_reflns_number 25136
_diffrn_reflns_theta_full 24.99
_diffrn_reflns_theta_max 24.99
_diffrn_reflns_theta_min 1.57
_exptl_absorpt_coefficient_mu 3.708
_exptl_absorpt_correction_T_max 0.6248
_exptl_absorpt_correction_T_min 0.4457
_exptl_absorpt_correction_type multi-scan
_exptl_absorpt_process_details SADABS
_exptl_crystal_colour colourless
_exptl_crystal_density_diffrn 2.109
_exptl_crystal_density_method 'not measured'
_exptl_crystal_description block
_exptl_crystal_F_000 3696
_exptl_crystal_size_max 0.26
_exptl_crystal_size_mid 0.23
_exptl_crystal_size_min 0.14
_refine_diff_density_max 2.663
_refine_diff_density_min -0.584
_refine_diff_density_rms 0.166
_refine_ls_extinction_method none
_refine_ls_goodness_of_fit_ref 1.112
_refine_ls_hydrogen_treatment constr
_refine_ls_matrix_type full
_refine_ls_number_parameters 83
_refine_ls_number_reflns 1042
_refine_ls_number_restraints 0
_refine_ls_restrained_S_all 1.112
_refine_ls_R_factor_all 0.0844
_refine_ls_R_factor_gt 0.0683
_refine_ls_shift/su_max 0.001
_refine_ls_shift/su_mean 0.000
_refine_ls_structure_factor_coef Fsqd
_refine_ls_weighting_details 'calc w=1/[\s^2^(Fo^2^)+(0.1436P)^2^+30.0228P] where P=(Fo^2^+2Fc^2^)/3'
_refine_ls_weighting_scheme calc
_refine_ls_wR_factor_gt 0.2080
_refine_ls_wR_factor_ref 0.2501
_reflns_number_gt 811
_reflns_number_total 1042
_reflns_threshold_expression >2sigma(I)
_cod_data_source_file ic402960e_si_002.cif
_cod_data_source_block 4
_cod_depositor_comments
;
The following automatic conversions were performed:

'_symmetry_cell_setting' value 'Cubic' changed to 'cubic' according
to
/usr/data/users/saulius/automatic-downloads/current/ACS/lib/dictionaries/cif_core.dic
dictionary named 'cif_core.dic' version 2.4.2 from 2011-04-26.

Automatic conversion script
Id: cif_fix_values 2281 2013-09-26 08:29:07Z andrius 
;
_cod_original_sg_symbol_H-M Pn-3m
_cod_database_code 4337265

loop_
_symmetry_equiv_pos_as_xyz
'x, y, z'
'-x+1/2, -y+1/2, z'
'-x+1/2, y, -z+1/2'
'x, -y+1/2, -z+1/2'
'z, x, y'
'z, -x+1/2, -y+1/2'
'-z+1/2, -x+1/2, y'
'-z+1/2, x, -y+1/2'
'y, z, x'
'-y+1/2, z, -x+1/2'
'y, -z+1/2, -x+1/2'
'-y+1/2, -z+1/2, x'
'y+1/2, x+1/2, -z'
'-y, -x, -z'
'y+1/2, -x, z+1/2'
'-y, x+1/2, z+1/2'
'x+1/2, z+1/2, -y'
'-x, z+1/2, y+1/2'
'-x, -z, -y'
'x+1/2, -z, y+1/2'
'z+1/2, y+1/2, -x'
'z+1/2, -y, x+1/2'
'-z, y+1/2, x+1/2'
'-z, -y, -x'
'-x, -y, -z'
'x-1/2, y-1/2, -z'
'x-1/2, -y, z-1/2'
'-x, y-1/2, z-1/2'
'-z, -x, -y'
'-z, x-1/2, y-1/2'
'z-1/2, x-1/2, -y'
'z-1/2, -x, y-1/2'
'-y, -z, -x'
'y-1/2, -z, x-1/2'
'-y, z-1/2, x-1/2'
'y-1/2, z-1/2, -x'
'-y-1/2, -x-1/2, z'
'y, x, z'
'-y-1/2, x, -z-1/2'
'y, -x-1/2, -z-1/2'
'-x-1/2, -z-1/2, y'
'x, -z-1/2, -y-1/2'
'x, z, y'
'-x-1/2, z, -y-1/2'
'-z-1/2, -y-1/2, x'
'-z-1/2, y, -x-1/2'
'z, -y-1/2, -x-1/2'
'z, y, x'

loop_
_atom_site_label
_atom_site_type_symbol
_atom_site_fract_x
_atom_site_fract_y
_atom_site_fract_z
_atom_site_U_iso_or_equiv
_atom_site_adp_type
_atom_site_occupancy
_atom_site_symmetry_multiplicity
_atom_site_calc_flag
_atom_site_refinement_flags
_atom_site_disorder_group
I1 I 1.2500 0.2500 0.2500 0.0621(8) Uani 1 24 d S .
I2 I 1.09145(6) 0.09145(6) 0.09145(6) 0.0887(8) Uani 1 6 d S .
Ag1 Ag 1.11955(8) 0.23980(9) 0.11955(8) 0.1077(8) Uani 1 2 d S .
P1 P 0.9726(3) 0.2500 0.2500 0.0661(12) Uani 1 4 d S .
S1 S 1.0271(2) 0.31697(14) 0.18303(14) 0.0766(11) Uani 1 2 d S .
C1 C 0.9132(8) 0.1932(6) 0.1932(6) 0.083(4) Uani 1 2 d S .
H1A H 0.8843 0.2268 0.1641 0.100 Uiso 0.50 1 calc PR .
H1B H 0.9451 0.1678 0.1594 0.100 Uiso 0.50 1 calc PR .
C2 C 0.8646(14) 0.1411(14) 0.2197(16) 0.106(8) Uani 0.50 1 d P -1
H2A H 0.8349 0.1637 0.2573 0.127 Uiso 0.50 1 calc PR -1
H2B H 0.8927 0.1025 0.2427 0.127 Uiso 0.50 1 calc PR -1
C3 C 0.8145(14) 0.1068(12) 0.1646(15) 0.091(6) Uani 0.50 1 d P -1
C4 C 0.832(2) 0.0927(12) 0.0927(12) 0.171(8) Uani 1 2 d S .
H4A H 0.8751 0.1110 0.0726 0.206 Uiso 0.50 1 calc PR .
C5 C 0.7859(19) 0.0520(13) 0.0520(13) 0.171(8) Uani 1 2 d S .
H5A H 0.8028 0.0304 0.0091 0.206 Uiso 0.50 1 calc PR .
C6 C 0.7156(19) 0.042(3) 0.073(4) 0.19(4) Uani 0.50 1 d P -1
H6A H 0.6830 0.0177 0.0421 0.222 Uiso 0.50 1 calc PR -1
C7 C 0.6935(18) 0.067(2) 0.137(3) 0.155(15) Uani 0.50 1 d P -1
H7A H 0.6447 0.0653 0.1512 0.186 Uiso 0.50 1 calc PR -1
C8 C 0.7472(17) 0.098(2) 0.1835(19) 0.146(14) Uani 0.50 1 d P -1
H8A H 0.7333 0.1118 0.2303 0.176 Uiso 0.50 1 calc PR -1
I3 I 1.0393(6) 0.4607(6) 0.0393(6) 0.285(14) Uani 0.25 6 d SP .

loop_
_atom_site_aniso_label
_atom_site_aniso_U_11
_atom_site_aniso_U_22
_atom_site_aniso_U_33
_atom_site_aniso_U_23
_atom_site_aniso_U_13
_atom_site_aniso_U_12
I1 0.0621(8) 0.0621(8) 0.0621(8) 0.000 0.000 0.000
I2 0.0887(8) 0.0887(8) 0.0887(8) -0.0019(5) -0.0019(5) -0.0019(5)
Ag1 0.1126(9) 0.0979(11) 0.1126(9) 0.0052(6) 0.0343(8) 0.0052(6)
P1 0.053(2) 0.0726(18) 0.0726(18) -0.004(2) 0.000 0.000
S1 0.077(2) 0.0767(14) 0.0767(14) 0.0042(17) 0.0006(11) -0.0006(11)
C1 0.071(9) 0.089(6) 0.089(6) -0.013(8) -0.006(5) -0.006(5)
C2 0.094(17) 0.098(16) 0.126(19) 0.032(15) 0.016(14) -0.029(13)
C3 0.089(15) 0.075(13) 0.108(17) -0.016(11) 0.008(12) -0.025(10)
C4 0.16(2) 0.174(13) 0.174(13) -0.036(15) -0.032(10) -0.032(10)
C5 0.16(2) 0.174(13) 0.174(13) -0.036(15) -0.032(10) -0.032(10)
C6 0.11(2) 0.11(3) 0.33(12) -0.08(6) -0.10(4) 0.00(3)
C7 0.084(19) 0.16(3) 0.22(5) -0.03(3) 0.03(2) -0.03(2)
C8 0.09(2) 0.24(4) 0.11(2) -0.07(2) 0.002(16) 0.02(2)
I3 0.285(14) 0.285(14) 0.285(14) 0.077(10) -0.077(10) 0.077(10)

loop_
_atom_type_symbol
_atom_type_description
_atom_type_scat_dispersion_real
_atom_type_scat_dispersion_imag
_atom_type_scat_source
C C 0.0033 0.0016 'International Tables Vol C Tables 4.2.6.8 and 6.1.1.4'
H H 0.0000 0.0000 'International Tables Vol C Tables 4.2.6.8 and 6.1.1.4'
P P 0.1023 0.0942 'International Tables Vol C Tables 4.2.6.8 and 6.1.1.4'
S S 0.1246 0.1234 'International Tables Vol C Tables 4.2.6.8 and 6.1.1.4'
Ag Ag -0.8971 1.1015 'International Tables Vol C Tables 4.2.6.8 and 6.1.1.4'
I I -0.4742 1.8119 'International Tables Vol C Tables 4.2.6.8 and 6.1.1.4'

loop_
_geom_angle_atom_site_label_1
_geom_angle_atom_site_label_2
_geom_angle_atom_site_label_3
_geom_angle
_geom_angle_site_symmetry_1
_geom_angle_site_symmetry_3
Ag1 I2 Ag1 67.24(8) . 9_654
Ag1 I2 Ag1 67.24(8) . 5_645
Ag1 I2 Ag1 67.24(8) 9_654 5_645
S1 Ag1 S1 108.17(18) . 12_654
S1 Ag1 I2 120.58(9) . .
S1 Ag1 I2 120.58(9) 12_654 .
S1 Ag1 Ag1 94.08(9) . 5_645
S1 Ag1 Ag1 151.77(9) 12_654 5_645
I2 Ag1 Ag1 56.38(4) . 5_645
S1 Ag1 Ag1 151.77(9) . 9_654
S1 Ag1 Ag1 94.08(9) 12_654 9_654
I2 Ag1 Ag1 56.38(4) . 9_654
Ag1 Ag1 Ag1 60.0 5_645 9_654
C1 P1 C1 106.9(10) 4 .
C1 P1 S1 107.3(2) 4 .
C1 P1 S1 107.3(2) . .
C1 P1 S1 107.3(2) 4 4
C1 P1 S1 107.3(2) . 4
S1 P1 S1 120.2(3) . 4
P1 S1 Ag1 106.08(14) . 6_665
P1 S1 Ag1 106.08(14) . .
Ag1 S1 Ag1 93.89(16) 6_665 .
C2 C1 C2 94(3) . 43
C2 C1 P1 124.9(14) . .
C2 C1 P1 124.9(14) 43 .
C1 C2 C3 116(2) . .
C8 C3 C4 117(3) . .
C8 C3 C2 117(3) . .
C4 C3 C2 125(2) . .
C5 C4 C3 119(3) . 43
C5 C4 C3 119(3) . .
C3 C4 C3 66(2) 43 .
C4 C5 C6 121(3) . .
C4 C5 C6 121(3) . 43
C6 C5 C6 34(6) . 43
C7 C6 C5 119(3) . .
C6 C7 C8 117(3) . .
C3 C8 C7 124(3) . .

loop_
_geom_bond_atom_site_label_1
_geom_bond_atom_site_label_2
_geom_bond_distance
_geom_bond_site_symmetry_2
I2 Ag1 2.810(2) .
I2 Ag1 2.810(2) 9_654
I2 Ag1 2.810(2) 5_645
Ag1 S1 2.490(3) .
Ag1 S1 2.490(3) 12_654
Ag1 Ag1 3.111(3) 5_645
Ag1 Ag1 3.111(3) 9_654
P1 C1 1.827(14) 4
P1 C1 1.827(14) .
P1 S1 1.999(4) .
P1 S1 1.999(4) 4
S1 Ag1 2.490(3) 6_665
C1 C2 1.39(2) .
C1 C2 1.39(2) 43
C2 C3 1.50(4) .
C3 C8 1.29(4) .
C3 C4 1.38(3) .
C4 C5 1.35(4) .
C4 C3 1.38(3) 43
C5 C6 1.35(5) .
C5 C6 1.35(5) 43
C6 C7 1.33(6) .
C7 C8 1.41(5) .
I3 I3 2.49(4) 25_765
